data_7700195
loop_
_publ_author_name
'Jia, Ying-Jie'
'Chen, Yi-Gang'
'Wang, Ting'
'Guo, Yao'
'Guan, Xiao-Fang'
'Zhang, Xian-Ming'

_publ_section_title
;
 KBi(IO<sub>3</sub>)<sub>3</sub>(OH) and NaBi(IO<sub>3</sub>)<sub>4</sub>:
 from the centrosymmetric chain to a noncentrosymmetric double layer.
;
_journal_issue 27
_journal_name_full 'Dalton transactions (Cambridge, England : 2003)'
_journal_page_first 10320
_journal_page_last 10326
_journal_paper_doi 10.1039/c9dt01573f
_journal_volume 48
_journal_year 2019
_chemical_formula_moiety '0.25(Bi4 I16 Na4 O48)'
_chemical_formula_sum 'Bi I4 Na O12'
_chemical_formula_weight 931.57
_space_group_crystal_system monoclinic
_space_group_IT_number 9
_space_group_name_Hall 'C -2yc'
_space_group_name_H-M_alt 'C 1 c 1'
_symmetry_space_group_name_Hall 'C -2yc'
_symmetry_space_group_name_H-M 'C 1 c 1'
_atom_sites_solution_primary direct
_audit_creation_date 2017-11-10
_audit_creation_method
;
Olex2 1.2
(compiled 2017.08.10 svn.r3458 for OlexSys, GUI svn.r5381)
;
_audit_update_record
;
2017-11-20 deposited with the CCDC.    2019-06-06 downloaded from the CCDC.
;
_cell_angle_alpha 90
_cell_angle_beta 90.7346(12)
_cell_angle_gamma 90
_cell_formula_units_Z 8
_cell_length_a 31.5437(19)
_cell_length_b 5.6122(3)
_cell_length_c 12.7289(8)
_cell_measurement_reflns_used 9894
_cell_measurement_temperature 273(2)
_cell_measurement_theta_max 28.35
_cell_measurement_theta_min 3.47
_cell_volume 2253.2(2)
_computing_cell_refinement 'SAINT v8.37A (Bruker, 2015)'
_computing_data_reduction 'SAINT v8.37A (Bruker, 2015)'
_computing_molecular_graphics 'Olex2 (Dolomanov et al., 2009)'
_computing_publication_material 'Olex2 (Dolomanov et al., 2009)'
_computing_structure_refinement 'ShelXL (Sheldrick, 2015)'
_computing_structure_solution 'ShelXS (Sheldrick, 2008)'
_diffrn_ambient_temperature 273.15
_diffrn_measured_fraction_theta_full 0.992
_diffrn_measured_fraction_theta_max 0.993
_diffrn_measurement_device_type 'Bruker APEX-II CCD'
_diffrn_measurement_method '\f and \w scans'
_diffrn_radiation_type MoK\a
_diffrn_radiation_wavelength 0.71073
_diffrn_reflns_av_R_equivalents 0.0350
_diffrn_reflns_av_unetI/netI 0.0261
_diffrn_reflns_Laue_measured_fraction_full 0.992
_diffrn_reflns_Laue_measured_fraction_max 0.993
_diffrn_reflns_limit_h_max 39
_diffrn_reflns_limit_h_min -39
_diffrn_reflns_limit_k_max 7
_diffrn_reflns_limit_k_min -7
_diffrn_reflns_limit_l_max 15
_diffrn_reflns_limit_l_min -15
_diffrn_reflns_number 28437
_diffrn_reflns_point_group_measured_fraction_full 0.992
_diffrn_reflns_point_group_measured_fraction_max 0.993
_diffrn_reflns_theta_full 25.242
_diffrn_reflns_theta_max 26.370
_diffrn_reflns_theta_min 2.583
_diffrn_standards_number 0
_exptl_absorpt_coefficient_mu 26.709
_exptl_absorpt_correction_T_max 0.7457
_exptl_absorpt_correction_T_min 0.2695
_exptl_absorpt_correction_type multi-scan
_exptl_crystal_colour colourless
_exptl_crystal_density_diffrn 5.492
_exptl_crystal_description slice
_exptl_crystal_F_000 3216
_exptl_crystal_size_max 0.2
_exptl_crystal_size_mid 0.12
_exptl_crystal_size_min 0.04
_refine_diff_density_max 1.572
_refine_diff_density_min -0.888
_refine_diff_density_rms 0.246
_refine_ls_abs_structure_details
;
 Refined as an inversion twin.
;
_refine_ls_abs_structure_Flack 0.434(4)
_refine_ls_extinction_coef 0.00145(6)
_refine_ls_extinction_expression Fc^*^=kFc[1+0.001xFc^2^\l^3^/sin(2\q)]^-1/4^
_refine_ls_extinction_method 'SHELXL-2014/7 (Sheldrick 2014'
_refine_ls_goodness_of_fit_ref 1.094
_refine_ls_hydrogen_treatment undef
_refine_ls_matrix_type full
_refine_ls_number_parameters 327
_refine_ls_number_reflns 4548
_refine_ls_number_restraints 2
_refine_ls_restrained_S_all 1.094
_refine_ls_R_factor_all 0.0204
_refine_ls_R_factor_gt 0.0204
_refine_ls_shift/su_max 0.001
_refine_ls_shift/su_mean 0.000
_refine_ls_structure_factor_coef Fsqd
_refine_ls_weighting_details 'w=1/[\s^2^(Fo^2^)+(0.0297P)^2^+13.6668P] where P=(Fo^2^+2Fc^2^)/3'
_refine_ls_weighting_scheme calc
_refine_ls_wR_factor_gt 0.0511
_refine_ls_wR_factor_ref 0.0511
_reflns_Friedel_coverage 0.999
_reflns_Friedel_fraction_full 0.993
_reflns_Friedel_fraction_max 0.993
_reflns_number_gt 4546
_reflns_number_total 4548
_reflns_threshold_expression 'I > 2\s(I)'
_cod_data_source_file c9dt01573f2.cif
_cod_data_source_block j-865
_cod_depositor_comments 'Adding full bibliography for 7700195--7700196.cif.'
_cod_database_code 7700195
_shelx_shelxl_version_number 2014/7
_shelx_space_group_comment
;
The symmetry employed for this shelxl refinement is uniquely defined
by the following loop, which should always be used as a source of
symmetry information in preference to the above space-group names.
They are only intended as comments.
;
_olex2_refinement_description
;
1. Twinned data refinement
 Scales: 0.566(4)
 0.434(4)
;
_olex2_submission_special_instructions 'No special instructions were received'

loop_
_space_group_symop_operation_xyz
'x, y, z'
'x, -y, z+1/2'
'x+1/2, y+1/2, z'
'x+1/2, -y+1/2, z+1/2'

loop_
_atom_site_label
_atom_site_type_symbol
_atom_site_fract_x
_atom_site_fract_y
_atom_site_fract_z
_atom_site_U_iso_or_equiv
_atom_site_adp_type
_atom_site_occupancy
_atom_site_site_symmetry_order
_atom_site_calc_flag
Bi1 Bi 0.20242(2) -0.68715(9) 0.24159(3) 0.02485(13) Uani 1 1 d
Bi2 Bi -0.00477(2) -0.27689(8) 0.24003(3) 0.02299(12) Uani 1 1 d
I3 I 0.21991(2) -0.79813(12) -0.05313(6) 0.02079(17) Uani 1 1 d
I6 I -0.02277(2) -0.79874(12) 0.03297(6) 0.02067(16) Uani 1 1 d
I2 I 0.27922(3) -1.23484(14) 0.14316(6) 0.02127(16) Uani 1 1 d
I7 I -0.12010(3) -0.31265(13) 0.10399(6) 0.02221(17) Uani 1 1 d
I8 I -0.08044(3) 0.24283(13) 0.33445(6) 0.02048(16) Uani 1 1 d
I4 I 0.13864(3) -0.29983(12) 0.03836(6) 0.02317(16) Uani 1 1 d
I5 I 0.08153(3) -0.24530(12) -0.29877(6) 0.02088(16) Uani 1 1 d
O17 O 0.0090(3) -0.1795(16) 0.4166(7) 0.0291(19) Uani 1 1 d
O3 O 0.2696(3) -0.5518(16) 0.3194(7) 0.0288(19) Uani 1 1 d
O8 O 0.2346(3) -1.4367(17) 0.1136(7) 0.032(2) Uani 1 1 d
O18 O -0.0727(3) -0.4354(15) 0.1649(8) 0.0301(19) Uani 1 1 d
O23 O -0.1207(3) -0.4884(17) -0.0135(8) 0.034(2) Uani 1 1 d
O7 O 0.2746(3) -1.0570(16) 0.0241(7) 0.0293(19) Uani 1 1 d
O6 O 0.2532(3) -1.0411(17) 0.2362(7) 0.035(2) Uani 1 1 d
O22 O -0.1578(3) -0.4708(19) 0.1841(7) 0.035(2) Uani 1 1 d
O9 O 0.1986(3) -1.0675(16) -0.1075(7) 0.0288(19) Uani 1 1 d
O10 O 0.1848(3) -0.5936(15) -0.1241(7) 0.0276(18) Uani 1 1 d
O5 O 0.1882(3) -0.8218(16) 0.0649(7) 0.0274(19) Uani 1 1 d
O11 O 0.1011(4) -0.5153(14) -0.0055(9) 0.0318(16) Uani 1 1 d
O4 O 0.1417(3) -0.3912(17) 0.1763(7) 0.033(2) Uani 1 1 d
O13 O 0.1016(3) -0.0549(16) 0.0422(7) 0.036(2) Uani 1 1 d
O14 O 0.0606(3) -0.4828(16) -0.2163(7) 0.0266(18) Uani 1 1 d
O12 O 0.1294(3) -0.1770(14) -0.2239(7) 0.0277(17) Uani 1 1 d
O1AA O 0.0525(3) -0.0062(17) -0.2367(7) 0.0303(18) Uani 1 1 d
Na2 Na 0.11226(18) -0.7750(8) -0.1472(4) 0.0297(11) Uani 1 1 d
Na1 Na 0.0370(2) -0.2791(10) -0.0533(4) 0.0372(13) Uani 1 1 d
O15 O -0.0021(3) -1.0831(16) 0.0795(7) 0.0300(19) Uani 1 1 d
O16 O 0.0122(3) -0.5978(17) 0.1058(7) 0.031(2) Uani 1 1 d
O20 O -0.0776(3) 0.0485(16) 0.4470(7) 0.0272(18) Uani 1 1 d
O21 O -0.0348(3) 0.4271(17) 0.3670(7) 0.031(2) Uani 1 1 d
O19 O -0.0548(3) 0.0516(16) 0.2384(7) 0.0285(19) Uani 1 1 d
I1 I 0.31876(3) -0.67670(13) 0.37350(6) 0.02197(17) Uani 1 1 d
O1 O 0.3212(3) -0.5058(17) 0.4933(7) 0.0304(19) Uani 1 1 d
O2 O 0.3547(3) -0.5120(19) 0.2919(7) 0.035(2) Uani 1 1 d

loop_
_atom_site_aniso_label
_atom_site_aniso_U_11
_atom_site_aniso_U_22
_atom_site_aniso_U_33
_atom_site_aniso_U_23
_atom_site_aniso_U_13
_atom_site_aniso_U_12
Bi1 0.0231(2) 0.0292(2) 0.0223(2) -0.00154(17) 0.00064(17) -0.00501(17)
Bi2 0.0210(2) 0.0262(2) 0.0218(2) 0.00030(16) 0.00021(17) -0.00100(17)
I3 0.0174(4) 0.0223(4) 0.0227(4) 0.0016(3) -0.0005(3) -0.0013(3)
I6 0.0180(4) 0.0228(4) 0.0211(4) -0.0017(3) -0.0010(3) 0.0012(3)
I2 0.0173(4) 0.0229(3) 0.0236(4) 0.0015(3) 0.0012(3) -0.0004(3)
I7 0.0180(4) 0.0260(4) 0.0227(4) 0.0003(3) -0.0007(3) 0.0003(3)
I8 0.0162(4) 0.0220(3) 0.0233(4) 0.0009(3) 0.0004(3) 0.0006(3)
I4 0.0196(4) 0.0260(3) 0.0239(4) 0.0021(3) 0.0025(3) 0.0002(3)
I5 0.0166(3) 0.0223(3) 0.0237(4) -0.0016(2) 0.0014(3) -0.0007(2)
O17 0.030(5) 0.035(5) 0.022(4) -0.004(3) 0.003(4) -0.003(4)
O3 0.016(4) 0.032(4) 0.038(5) 0.002(4) -0.007(3) 0.000(4)
O8 0.018(4) 0.042(5) 0.035(5) 0.005(4) -0.004(4) -0.012(4)
O18 0.026(4) 0.025(4) 0.039(4) 0.006(4) -0.008(4) 0.002(4)
O23 0.033(5) 0.033(5) 0.036(5) -0.004(4) 0.006(4) -0.005(4)
O7 0.025(4) 0.030(4) 0.033(4) 0.009(4) 0.003(4) 0.005(4)
O6 0.037(5) 0.034(5) 0.033(5) -0.003(4) 0.010(4) 0.009(4)
O22 0.028(5) 0.047(6) 0.030(5) 0.002(4) 0.003(4) -0.017(4)
O9 0.037(5) 0.024(4) 0.026(4) -0.006(3) 0.006(4) -0.006(4)
O10 0.018(4) 0.029(4) 0.036(5) 0.009(4) -0.001(3) 0.009(3)
O5 0.020(5) 0.040(5) 0.022(4) -0.006(3) 0.002(3) -0.002(4)
O11 0.027(4) 0.031(4) 0.038(4) 0.000(4) -0.003(3) -0.004(4)
O4 0.038(5) 0.041(5) 0.020(4) 0.006(4) 0.002(4) -0.001(4)
O13 0.036(5) 0.026(4) 0.046(5) 0.000(4) 0.002(4) 0.009(4)
O14 0.020(4) 0.028(4) 0.032(4) 0.004(3) -0.004(3) -0.004(3)
O12 0.017(4) 0.030(4) 0.036(4) -0.007(3) -0.004(3) 0.003(3)
O1AA 0.020(4) 0.033(5) 0.038(5) -0.006(4) -0.003(3) 0.007(3)
Na2 0.025(3) 0.026(2) 0.038(3) -0.008(2) -0.008(2) -0.0007(19)
Na1 0.026(3) 0.053(3) 0.032(3) -0.010(2) -0.002(3) 0.007(2)
O15 0.036(5) 0.026(4) 0.028(4) 0.003(3) 0.005(4) 0.006(4)
O16 0.028(4) 0.035(5) 0.029(4) -0.012(4) -0.005(4) 0.005(4)
O20 0.021(4) 0.033(5) 0.027(4) 0.012(3) -0.002(3) -0.001(3)
O21 0.033(5) 0.030(5) 0.030(5) 0.003(4) -0.002(4) -0.016(4)
O19 0.029(4) 0.031(5) 0.025(4) -0.003(4) 0.006(3) 0.006(4)
I1 0.0170(3) 0.0269(4) 0.0220(4) 0.0002(3) -0.0010(3) -0.0001(3)
O1 0.027(5) 0.037(5) 0.028(4) -0.007(4) -0.005(3) -0.006(4)
O2 0.031(5) 0.047(6) 0.028(5) 0.004(4) 0.006(4) -0.007(4)

loop_
_atom_type_symbol
_atom_type_description
_atom_type_scat_dispersion_real
_atom_type_scat_dispersion_imag
_atom_type_scat_source
Bi Bi -4.1077 10.2566 'International Tables Vol C Tables 4.2.6.8 and 6.1.1.4'
I I -0.4742 1.8119 'International Tables Vol C Tables 4.2.6.8 and 6.1.1.4'
Na Na 0.0362 0.0249 'International Tables Vol C Tables 4.2.6.8 and 6.1.1.4'
O O 0.0106 0.0060 'International Tables Vol C Tables 4.2.6.8 and 6.1.1.4'

loop_
_geom_angle_atom_site_label_1
_geom_angle_atom_site_label_2
_geom_angle_atom_site_label_3
_geom_angle
_geom_angle_site_symmetry_1
_geom_angle_site_symmetry_3
O3 Bi1 O6 73.3(3) . .
O3 Bi1 O4 123.3(3) . .
O3 Bi1 O12 145.8(3) . 2_545
O8 Bi1 O3 73.8(3) 1_565 .
O8 Bi1 O6 99.6(3) 1_565 .
O8 Bi1 O10 101.8(3) 1_565 2_545
O8 Bi1 O5 67.9(3) 1_565 .
O8 Bi1 O4 74.3(3) 1_565 .
O8 Bi1 O12 135.1(3) 1_565 2_545
O6 Bi1 O4 157.9(3) . .
O9 Bi1 O3 84.6(3) 2_535 .
O9 Bi1 O8 157.3(3) 2_535 1_565
O9 Bi1 O6 66.9(3) 2_535 .
O9 Bi1 O10 77.8(3) 2_535 2_545
O9 Bi1 O5 124.3(3) 2_535 .
O9 Bi1 O4 124.9(3) 2_535 .
O9 Bi1 O12 67.6(3) 2_535 2_545
O10 Bi1 O3 73.4(3) 2_545 .
O10 Bi1 O6 133.0(3) 2_545 .
O10 Bi1 O5 146.1(3) 2_545 .
O10 Bi1 O4 68.8(3) 2_545 .
O10 Bi1 O12 81.4(3) 2_545 2_545
O5 Bi1 O3 128.7(3) . .
O5 Bi1 O6 80.8(3) . .
O5 Bi1 O4 77.3(3) . .
O5 Bi1 O12 84.7(3) . 2_545
O12 Bi1 O6 110.6(3) 2_545 .
O12 Bi1 O4 65.1(3) 2_545 .
O17 Bi2 O18 126.6(3) . .
O17 Bi2 O14 76.9(3) . 2_545
O17 Bi2 O1AA 66.5(3) . 2
O17 Bi2 Na2 58.4(3) . 2_545
O17 Bi2 Na1 55.8(2) . 2_545
O17 Bi2 O16 140.3(3) . .
O17 Bi2 O21 66.7(3) . 1_545
O17 Bi2 O19 86.8(3) . .
O18 Bi2 O14 126.1(3) . 2_545
O18 Bi2 Na2 163.1(2) . 2_545
O18 Bi2 Na1 108.4(2) . 2_545
O18 Bi2 O16 71.2(3) . .
O18 Bi2 O21 71.5(3) . 1_545
O14 Bi2 Na2 37.0(2) 2_545 2_545
O14 Bi2 Na1 39.6(2) 2_545 2_545
O14 Bi2 O16 65.8(3) 2_545 .
O1AA Bi2 O18 156.2(3) 2 .
O1AA Bi2 O14 73.5(3) 2 2_545
O1AA Bi2 Na2 38.3(2) 2 2_545
O1AA Bi2 Na1 95.3(2) 2 2_545
O1AA Bi2 O16 112.5(3) 2 .
O1AA Bi2 O21 130.0(3) 2 1_545
O1AA Bi2 O19 89.2(3) 2 .
Na1 Bi2 Na2 59.27(11) 2_545 2_545
O15 Bi2 O17 136.6(3) 1_565 .
O15 Bi2 O18 82.6(3) 1_565 .
O15 Bi2 O14 114.0(3) 1_565 2_545
O15 Bi2 O1AA 76.4(3) 1_565 2
O15 Bi2 Na2 103.9(3) 1_565 2_545
O15 Bi2 Na1 153.0(2) 1_565 2_545
O15 Bi2 O16 74.3(3) 1_565 .
O15 Bi2 O21 153.7(3) 1_565 1_545
O15 Bi2 O19 70.6(3) 1_565 .
O16 Bi2 Na2 95.3(2) . 2_545
O16 Bi2 Na1 85.8(2) . 2_545
O21 Bi2 O14 79.6(3) 1_545 2_545
O21 Bi2 Na2 100.0(2) 1_545 2_545
O21 Bi2 Na1 42.3(2) 1_545 2_545
O21 Bi2 O16 92.8(3) 1_545 .
O19 Bi2 O18 73.3(3) . .
O19 Bi2 O14 159.8(3) . 2_545
O19 Bi2 Na2 123.4(2) . 2_545
O19 Bi2 Na1 135.7(2) . 2_545
O19 Bi2 O16 132.4(3) . .
O19 Bi2 O21 104.9(3) . 1_545
O7 I3 Na2 144.4(2) . .
O9 I3 O7 85.1(4) . .
O9 I3 O10 96.7(4) . .
O9 I3 O5 92.8(4) . .
O9 I3 Na2 63.4(3) . .
O10 I3 O7 172.0(4) . .
O10 I3 Na2 41.1(3) . .
O5 I3 O7 91.0(4) . .
O5 I3 O10 96.7(4) . .
O5 I3 Na2 75.6(3) . .
O17 I6 Na1 51.6(3) 2_544 1_545
O17 I6 Na1 60.8(3) 2_544 .
O17 I6 O15 90.4(4) 2_544 .
O17 I6 O16 96.9(4) 2_544 .
O17 I6 O20 89.5(4) 2_544 2_544
Na1 I6 Na1 103.89(16) 1_545 .
O15 I6 Na1 127.8(3) . .
O15 I6 Na1 39.5(3) . 1_545
O15 I6 O16 99.5(4) . .
O15 I6 O20 83.9(4) . 2_544
O16 I6 Na1 108.2(3) . 1_545
O16 I6 Na1 49.2(3) . .
O16 I6 O20 172.8(4) . 2_544
O20 I6 Na1 78.4(2) 2_544 1_545
O20 I6 Na1 132.9(2) 2_544 .
O7 I2 O8 96.6(4) . .
O6 I2 O8 98.7(5) . .
O6 I2 O7 100.5(4) . .
O23 I7 O18 98.5(5) . .
O23 I7 O22 101.6(4) . .
O22 I7 O18 96.7(5) . .
O20 I8 O21 97.6(4) . .
O20 I8 O19 99.1(4) . .
O21 I8 O19 97.5(4) . .
O11 I4 O4 97.9(5) . .
O11 I4 O13 95.6(5) . .
O11 I4 Na2 32.3(4) . .
O11 I4 Na1 45.1(3) . .
O4 I4 Na2 115.1(3) . .
O4 I4 Na1 112.1(3) . .
O13 I4 O4 102.3(4) . .
O13 I4 Na2 115.6(3) . .
O13 I4 Na1 51.4(3) . .
Na1 I4 Na2 66.23(12) . .
O14 I5 Na2 110.0(3) . 1_565
O14 I5 Na2 36.9(3) . .
O14 I5 Na1 44.3(3) . .
O12 I5 O14 99.0(4) . .
O12 I5 Na2 71.5(3) . .
O12 I5 Na2 46.4(3) . 1_565
O12 I5 Na1 83.2(3) . .
O1AA I5 O14 95.8(4) . .
O1AA I5 O12 92.1(4) . .
O1AA I5 Na2 47.2(3) . 1_565
O1AA I5 Na2 120.2(3) . .
O1AA I5 Na1 55.3(3) . .
Na2 I5 Na2 105.01(14) 1_565 .
Na2 I5 Na1 69.22(14) 1_565 .
Na1 I5 Na2 65.59(13) . .
Bi2 O17 Na1 114.0(4) . 2
I6 O17 Bi2 132.3(5) 2_545 .
I6 O17 Na1 97.5(4) 2_545 2
I1 O3 Bi1 139.4(5) . .
I2 O8 Bi1 123.6(4) . 1_545
I7 O18 Bi2 136.7(4) . .
I2 O7 I3 135.1(5) . .
I2 O6 Bi1 140.7(5) . .
I3 O9 Bi1 141.4(5) . 2_534
Bi1 O10 Na2 113.7(4) 2_544 .
I3 O10 Bi1 128.4(4) . 2_544
I3 O10 Na2 110.4(4) . .
I3 O5 Bi1 130.6(4) . .
I4 O11 Na2 123.9(6) . .
I4 O11 Na1 104.5(4) . .
Na2 O11 Na1 105.8(4) . .
I4 O4 Bi1 120.2(4) . .
I4 O4 Na2 135.2(5) . 2_545
Na2 O4 Bi1 102.5(3) 2_545 .
I4 O13 Na2 108.0(4) . 1_565
I4 O13 Na1 96.8(4) . .
Na1 O13 Na2 88.4(3) . 1_565
I5 O14 Bi2 124.4(4) . 2_544
I5 O14 Na2 116.7(4) . .
I5 O14 Na1 104.9(4) . .
Na2 O14 Bi2 104.9(3) . 2_544
Na2 O14 Na1 102.2(4) . .
Na1 O14 Bi2 100.2(3) . 2_544
Bi1 O12 Na2 123.4(3) 2_544 1_565
I5 O12 Bi1 127.7(4) . 2_544
I5 O12 Na2 102.2(4) . 1_565
Bi2 O1AA Na2 105.5(4) 2_554 1_565
Bi2 O1AA Na1 108.6(3) 2_554 .
I5 O1AA Bi2 144.4(4) . 2_554
I5 O1AA Na2 101.4(4) . 1_565
I5 O1AA Na1 93.0(4) . .
Na2 O1AA Na1 92.4(3) 1_565 .
I3 Na2 I4 66.65(9) . .
I3 Na2 I5 116.59(14) . .
I3 Na2 Na1 120.40(16) . .
I4 Na2 I5 78.75(9) . .
I4 Na2 Na1 53.75(11) . .
I5 Na2 I3 115.00(14) 1_545 .
I5 Na2 I4 173.76(19) 1_545 .
I5 Na2 I5 105.02(14) 1_545 .
I5 Na2 Na1 124.29(18) 1_545 .
I5 Na2 Na1 54.45(11) . .
O10 Na2 I3 28.5(2) . .
O10 Na2 I4 55.2(2) . .
O10 Na2 I5 129.2(3) . 1_545
O10 Na2 I5 88.1(2) . .
O10 Na2 O4 67.9(3) . 2_544
O10 Na2 O13 103.7(3) . 1_545
O10 Na2 O12 102.0(3) . 1_545
O10 Na2 O1AA 157.7(4) . 1_545
O10 Na2 Na1 103.5(3) . .
O11 Na2 I3 85.2(3) . .
O11 Na2 I4 23.8(3) . .
O11 Na2 I5 150.7(3) . 1_545
O11 Na2 I5 81.9(3) . .
O11 Na2 O10 78.7(4) . .
O11 Na2 O4 119.8(4) . 2_544
O11 Na2 O13 71.2(3) . 1_545
O11 Na2 O14 75.9(3) . .
O11 Na2 O12 152.6(4) . 1_545
O11 Na2 O1AA 122.8(4) . 1_545
O11 Na2 Na1 38.3(3) . .
O4 Na2 I3 87.4(3) 2_544 .
O4 Na2 I4 102.4(3) 2_544 .
O4 Na2 I5 83.8(2) 2_544 1_545
O4 Na2 I5 49.7(2) 2_544 .
O4 Na2 O13 162.5(4) 2_544 1_545
O4 Na2 Na1 103.6(3) 2_544 .
O13 Na2 I3 79.7(2) 1_545 .
O13 Na2 I4 83.4(2) 1_545 .
O13 Na2 I5 147.5(3) 1_545 .
O13 Na2 I5 90.9(2) 1_545 1_545
O13 Na2 Na1 93.2(2) 1_545 .
O14 Na2 I3 139.6(3) . .
O14 Na2 I4 83.6(2) . .
O14 Na2 I5 97.6(3) . 1_545
O14 Na2 I5 26.4(2) . .
O14 Na2 O10 111.6(3) . .
O14 Na2 O4 72.3(3) . 2_544
O14 Na2 O13 125.0(3) . 1_545
O14 Na2 O12 127.0(4) . 1_545
O14 Na2 O1AA 72.4(3) . 1_545
O14 Na2 Na1 39.1(2) . .
O12 Na2 I3 83.7(2) 1_545 .
O12 Na2 I4 148.9(3) 1_545 .
O12 Na2 I5 31.46(19) 1_545 1_545
O12 Na2 I5 125.4(3) 1_545 .
O12 Na2 O4 84.6(3) 1_545 2_544
O12 Na2 O13 82.2(3) 1_545 1_545
O12 Na2 O1AA 62.1(3) 1_545 1_545
O12 Na2 Na1 154.4(3) 1_545 .
O1AA Na2 I3 145.4(3) 1_545 .
O1AA Na2 I4 145.4(3) 1_545 .
O1AA Na2 I5 89.3(3) 1_545 .
O1AA Na2 I5 31.5(2) 1_545 1_545
O1AA Na2 O4 93.8(3) 1_545 2_544
O1AA Na2 O13 90.2(3) 1_545 1_545
O1AA Na2 Na1 92.9(3) 1_545 .
I6 Na1 I6 103.89(16) 1_565 .
I4 Na1 I6 110.97(16) . .
I4 Na1 I6 115.54(15) . 1_565
I4 Na1 I5 85.40(14) . .
I5 Na1 I6 122.32(15) . .
I5 Na1 I6 118.21(17) . 1_565
O17 Na1 I6 30.9(2) 2_554 1_565
O17 Na1 I6 128.6(3) 2_554 .
O17 Na1 I4 112.4(3) 2_554 .
O17 Na1 I5 87.5(2) 2_554 .
O17 Na1 O1AA 55.8(3) 2_554 .
O17 Na1 O16 127.1(3) 2_554 .
O11 Na1 I6 85.5(3) . .
O11 Na1 I6 141.2(3) . 1_565
O11 Na1 I4 30.4(2) . .
O11 Na1 I5 84.9(3) . .
O11 Na1 O17 142.5(4) . 2_554
O11 Na1 O13 61.8(3) . .
O11 Na1 O14 73.0(4) . .
O11 Na1 O1AA 109.9(4) . .
O11 Na1 O16 73.6(4) . .
O11 Na1 O21 128.7(4) . 2_554
O13 Na1 I6 129.3(3) . .
O13 Na1 I6 84.5(2) . 1_565
O13 Na1 I4 31.8(2) . .
O13 Na1 I5 94.0(3) . .
O13 Na1 O17 82.2(3) . 2_554
O13 Na1 O1AA 89.0(3) . .
O13 Na1 O16 100.9(3) . .
O14 Na1 I6 92.6(3) . .
O14 Na1 I6 142.0(3) . 1_565
O14 Na1 I4 88.8(3) . .
O14 Na1 I5 30.8(2) . .
O14 Na1 O17 114.4(3) . 2_554
O14 Na1 O13 111.1(4) . .
O14 Na1 O1AA 60.4(3) . .
O14 Na1 O16 113.3(3) . .
O14 Na1 O21 78.3(3) . 2_554
O1AA Na1 I6 86.6(2) . 1_565
O1AA Na1 I6 140.7(3) . .
O1AA Na1 I4 97.4(2) . .
O1AA Na1 I5 31.66(18) . .
O15 Na1 I6 83.2(3) 1_565 .
O15 Na1 I6 29.2(2) 1_565 1_565
O15 Na1 I4 105.5(3) 1_565 .
O15 Na1 I5 147.2(3) 1_565 .
O15 Na1 O17 59.7(3) 1_565 2_554
O15 Na1 O11 120.0(4) 1_565 .
O15 Na1 O13 81.8(3) 1_565 .
O15 Na1 O14 165.7(4) 1_565 .
O15 Na1 O1AA 115.6(4) 1_565 .
O15 Na1 O16 68.4(3) 1_565 .
O15 Na1 O21 88.2(4) 1_565 2_554
O16 Na1 I6 29.31(19) . .
O16 Na1 I6 96.2(2) . 1_565
O16 Na1 I4 90.0(2) . .
O16 Na1 I5 143.7(3) . .
O16 Na1 O1AA 170.0(3) . .
O21 Na1 I6 54.0(2) 2_554 .
O21 Na1 I6 84.1(2) 2_554 1_565
O21 Na1 I4 159.0(3) 2_554 .
O21 Na1 I5 91.6(3) 2_554 .
O21 Na1 O17 88.1(3) 2_554 2_554
O21 Na1 O13 168.7(4) 2_554 .
O21 Na1 O1AA 90.6(3) 2_554 .
O21 Na1 O16 80.2(3) 2_554 .
Bi2 O15 Na1 115.8(4) 1_545 1_545
I6 O15 Bi2 132.9(5) . 1_545
I6 O15 Na1 111.2(4) . 1_545
Bi2 O16 Na1 95.5(3) . .
I6 O16 Bi2 130.3(5) . .
I6 O16 Na1 101.5(4) . .
I8 O20 I6 136.3(4) . 2_545
Bi2 O21 Na1 97.3(3) 1_565 2
I8 O21 Bi2 122.3(4) . 1_565
I8 O21 Na1 126.1(5) . 2
I8 O19 Bi2 137.3(5) . .
O1 I1 O3 98.1(4) . .
O2 I1 O3 97.1(4) . .
O2 I1 O1 101.3(4) . .

loop_
_geom_bond_atom_site_label_1
_geom_bond_atom_site_label_2
_geom_bond_distance
_geom_bond_site_symmetry_2
Bi1 O3 2.448(8) .
Bi1 O8 2.387(9) 1_565
Bi1 O6 2.554(9) .
Bi1 O9 2.368(9) 2_535
Bi1 O10 2.396(9) 2_545
Bi1 O5 2.410(9) .
Bi1 O4 2.660(10) .
Bi1 O12 2.471(8) 2_545
Bi2 O17 2.348(9) .
Bi2 O18 2.498(9) .
Bi2 O14 2.521(8) 2_545
Bi2 O1AA 2.421(8) 2
Bi2 Na2 3.954(5) 2_545
Bi2 Na1 3.844(5) 2_545
Bi2 O15 2.318(9) 1_565
Bi2 O16 2.545(9) .
Bi2 O21 2.512(9) 1_545
Bi2 O19 2.426(9) .
I3 O7 2.452(9) .
I3 O9 1.790(9) .
I3 O10 1.827(8) .
I3 O5 1.820(9) .
I3 Na2 3.588(6) .
I6 O17 1.803(9) 2_544
I6 Na1 3.476(6) 1_545
I6 Na1 3.650(6) .
I6 O15 1.821(9) .
I6 O16 1.823(9) .
I6 O20 2.471(9) 2_544
I2 O8 1.843(9) .
I2 O7 1.818(9) .
I2 O6 1.811(9) .
I7 O18 1.812(9) .
I7 O23 1.792(10) .
I7 O22 1.809(9) .
I8 O20 1.802(8) .
I8 O21 1.816(8) .
I8 O19 1.825(8) .
I4 O11 1.778(9) .
I4 O4 1.831(8) .
I4 O13 1.805(9) .
I4 Na2 3.651(5) .
I4 Na1 3.399(6) .
I5 O14 1.825(9) .
I5 O12 1.817(8) .
I5 O1AA 1.812(9) .
I5 Na2 3.403(5) 1_565
I5 Na2 3.667(5) .
I5 Na1 3.447(6) .
O17 I6 1.802(9) 2_545
O17 Na1 2.747(11) 2
O3 I1 1.829(9) .
O8 Bi1 2.387(9) 1_545
O9 Bi1 2.368(9) 2_534
O10 Bi1 2.396(9) 2_544
O10 Na2 2.517(10) .
O11 Na2 2.349(12) .
O11 Na1 2.486(12) .
O4 Na2 2.614(11) 2_545
O13 Na2 2.900(11) 1_565
O13 Na1 2.674(11) .
O14 Bi2 2.521(8) 2_544
O14 Na2 2.465(10) .
O14 Na1 2.491(10) .
O12 Bi1 2.471(8) 2_544
O12 Na2 2.520(9) 1_565
O1AA Bi2 2.421(8) 2_554
O1AA Na2 2.546(10) 1_565
O1AA Na1 2.839(11) .
Na2 I5 3.403(5) 1_545
Na2 O4 2.613(11) 2_544
Na2 O13 2.900(11) 1_545
Na2 O12 2.520(9) 1_545
Na2 O1AA 2.546(10) 1_545
Na2 Na1 3.857(7) .
Na1 I6 3.476(6) 1_565
Na1 O17 2.747(11) 2_554
Na1 O15 2.374(10) 1_565
Na1 O16 2.820(12) .
Na1 O21 2.606(11) 2_554
O15 Bi2 2.318(9) 1_545
O15 Na1 2.374(10) 1_545
O20 I6 2.471(9) 2_545
O21 Bi2 2.512(9) 1_565
O21 Na1 2.606(11) 2
I1 O1 1.802(9) .
I1 O2 1.802(9) .

loop_
_twin_individual_id
_twin_individual_mass_fraction_refined
1 0.566(4)
2 0.434(4)
